data_1529401
loop_
_publ_author_name
'Chua, Ming Hui'
'Huang, Kuo-Wei'
'Xu, Jianwei'
'Wu, Jishan'

_publ_section_title
;
 Unusual Intramolecular Hydrogen Transfer in 3,5-Di(triphenylethylenyl)
 BODIPY Synthesis and 1,2-Migratory Shift in Subsequent Scholl Type
 Reaction.
;
_journal_issue 17
_journal_name_full 'Organic letters'
_journal_page_first 4168
_journal_page_last 4171
_journal_paper_doi 10.1021/acs.orglett.5b01916
_journal_volume 17
_journal_year 2015
_chemical_formula_moiety 'C55 H41 B F2 N2'
_chemical_formula_sum 'C55 H41 B F2 N2'
_chemical_formula_weight 778.71
_space_group_crystal_system monoclinic
_space_group_IT_number 15
_space_group_name_Hall '-C 2yc'
_space_group_name_H-M_alt 'C 1 2/c 1'
_symmetry_space_group_name_Hall '-C 2yc'
_symmetry_space_group_name_H-M 'C 1 2/c 1'
_atom_sites_solution_hydrogens geom
_audit_creation_method SHELXL-2014/6
_cell_angle_alpha 90
_cell_angle_beta 106.144(2)
_cell_angle_gamma 90
_cell_formula_units_Z 8
_cell_length_a 21.4910(4)
_cell_length_b 13.7296(3)
_cell_length_c 29.3488(6)
_cell_measurement_reflns_used 5367
_cell_measurement_temperature 173(2)
_cell_measurement_theta_max 26.021
_cell_measurement_theta_min 1.445
_cell_volume 8318.3(3)
_computing_cell_refinement 'SHELXTL, Acta Cryst., Sect. A 2008, 64, 112-122.'
_computing_data_collection 'APEX v2014.11.0'
_computing_data_reduction 'Saint, APEX v2014.11.0.'
_computing_molecular_graphics Ortep3
_computing_publication_material 'APEX v2014.11.0.'
_computing_structure_refinement 'SHELXL-2014/6 (Sheldrick, 2014)'
_computing_structure_solution 'SHELXT, Acta Cryst., Sect. A 2015, A71, 3-8.'
_diffrn_ambient_temperature 173(2)
_diffrn_measured_fraction_theta_full 0.928
_diffrn_measured_fraction_theta_max 0.900
_diffrn_measurement_device_type 'Bruker AXS D8 Venture '
_diffrn_measurement_method 'profile data from \q/2\q scans'
_diffrn_radiation_type MoK\a
_diffrn_radiation_wavelength 0.71073
_diffrn_reflns_av_R_equivalents 0.0248
_diffrn_reflns_av_unetI/netI 0.0323
_diffrn_reflns_laue_measured_fraction_full 0.928
_diffrn_reflns_laue_measured_fraction_max 0.900
_diffrn_reflns_limit_h_max 26
_diffrn_reflns_limit_h_min -25
_diffrn_reflns_limit_k_max 16
_diffrn_reflns_limit_k_min -8
_diffrn_reflns_limit_l_max 32
_diffrn_reflns_limit_l_min -34
_diffrn_reflns_number 18772
_diffrn_reflns_point_group_measured_fraction_full 0.928
_diffrn_reflns_point_group_measured_fraction_max 0.900
_diffrn_reflns_theta_full 25.242
_diffrn_reflns_theta_max 26.021
_diffrn_reflns_theta_min 1.445
_exptl_absorpt_coefficient_mu 0.078
_exptl_absorpt_correction_T_max 0.992
_exptl_absorpt_correction_T_min 0.974
_exptl_absorpt_correction_type multi-scan
_exptl_absorpt_process_details Sadabs
_exptl_crystal_colour pink
_exptl_crystal_density_diffrn 1.244
_exptl_crystal_description 'prism frag'
_exptl_crystal_F_000 3264
_exptl_crystal_size_max 0.345
_exptl_crystal_size_mid 0.145
_exptl_crystal_size_min 0.101
_refine_diff_density_max 0.785
_refine_diff_density_min -0.533
_refine_diff_density_rms 0.050
_refine_ls_extinction_coef 0.0008(2)
_refine_ls_extinction_expression Fc^*^=kFc[1+0.001xFc^2^\l^3^/sin(2\q)]^-1/4^
_refine_ls_extinction_method SHELXL
_refine_ls_goodness_of_fit_ref 1.082
_refine_ls_hydrogen_treatment constr
_refine_ls_matrix_type full
_refine_ls_number_parameters 730
_refine_ls_number_reflns 7375
_refine_ls_number_restraints 186
_refine_ls_restrained_S_all 1.077
_refine_ls_R_factor_all 0.0626
_refine_ls_R_factor_gt 0.0604
_refine_ls_shift/su_max 0.000
_refine_ls_shift/su_mean 0.000
_refine_ls_structure_factor_coef Fsqd
_refine_ls_weighting_details 'w=1/[\s^2^(Fo^2^)+(0.0655P)^2^+16.3608P] where P=(Fo^2^+2Fc^2^)/3'
_refine_ls_weighting_scheme calc
_refine_ls_wR_factor_gt 0.1551
_refine_ls_wR_factor_ref 0.1582
_reflns_Friedel_coverage 0.000
_reflns_number_gt 7056
_reflns_number_total 7375
_reflns_threshold_expression 'I > 2\s(I)'
_cod_data_source_file ol5b01916_si_002.cif
_cod_data_source_block shelx
_cod_depositor_comments 'Adding full bibliography for 1529399--1529401.cif.'
_cod_original_cell_volume 8318.2(3)
_cod_database_code 1529401
_shelx_space_group_comment
;
The symmetry employed for this shelxl refinement is uniquely defined
by the following loop, which should always be used as a source of
symmetry information in preference to the above space-group names.
They are only intended as comments.
;
_shelx_estimated_absorpt_t_min 0.974
_shelx_estimated_absorpt_t_max 0.992
_shelxl_version_number 2014/6

loop_
_space_group_symop_operation_xyz
'x, y, z'
'-x, y, -z+1/2'
'x+1/2, y+1/2, z'
'-x+1/2, y+1/2, -z+1/2'
'-x, -y, -z'
'x, -y, z-1/2'
'-x+1/2, -y+1/2, -z'
'x+1/2, -y+1/2, z-1/2'

loop_
_atom_site_label
_atom_site_type_symbol
_atom_site_fract_x
_atom_site_fract_y
_atom_site_fract_z
_atom_site_U_iso_or_equiv
_atom_site_adp_type
_atom_site_occupancy
_atom_site_site_symmetry_order
_atom_site_calc_flag
_atom_site_refinement_flags_posn
_atom_site_refinement_flags_adp
_atom_site_refinement_flags_occupancy
_atom_site_disorder_assembly
_atom_site_disorder_group
N1 N 0.15471(8) 0.29809(12) 0.27526(6) 0.0233(4) Uani 1 1 d . . . . .
N2 N 0.17643(8) 0.35291(12) 0.35923(6) 0.0234(4) Uani 1 1 d . . . . .
B1 B 0.18192(13) 0.38373(19) 0.30935(9) 0.0310(5) Uani 1 1 d D . . . .
F1A F 0.13893(13) 0.46378(14) 0.29529(9) 0.0364(6) Uani 0.760(5) 1 d D . P A 1
F2A F 0.24283(10) 0.4111(2) 0.30875(10) 0.0412(6) Uani 0.760(5) 1 d D . P A 1
F1B F 0.1601(4) 0.4757(4) 0.2931(4) 0.0364(6) Uani 0.240(5) 1 d D . P A 2
F2B F 0.2484(2) 0.3751(6) 0.3172(3) 0.0412(6) Uani 0.240(5) 1 d D . P A 2
C2 C 0.11456(11) 0.21276(15) 0.20840(8) 0.0290(5) Uani 1 1 d . . . . .
H2 H 0.1061 0.1919 0.1764 0.035 Uiso 1 1 calc R U . . .
C3 C 0.08913(10) 0.17229(15) 0.24232(7) 0.0259(4) Uani 1 1 d . . . . .
H3 H 0.0600 0.1189 0.2381 0.031 Uiso 1 1 calc R U . . .
C4 C 0.11468(9) 0.22538(14) 0.28463(7) 0.0223(4) Uani 1 1 d . . . . .
C5 C 0.10641(9) 0.21412(14) 0.33006(7) 0.0217(4) Uani 1 1 d . . . . .
C6 C 0.13659(9) 0.27759(14) 0.36662(7) 0.0211(4) Uani 1 1 d . . . . .
C7 C 0.14110(9) 0.27551(15) 0.41545(7) 0.0239(4) Uani 1 1 d . . . . .
H7 H 0.1191 0.2318 0.4307 0.029 Uiso 1 1 calc R U . . .
C8 C 0.18300(10) 0.34782(16) 0.43699(7) 0.0276(4) Uani 1 1 d . . . . .
H8 H 0.1952 0.3635 0.4698 0.033 Uiso 1 1 calc R U . . .
C1 C 0.15513(10) 0.29013(15) 0.22942(7) 0.0269(4) Uani 1 1 d . . . . .
C10 C 0.19795(11) 0.34865(16) 0.20720(8) 0.0312(5) Uani 1 1 d . . . . .
C11 C 0.17263(11) 0.40781(17) 0.17045(8) 0.0331(5) Uani 1 1 d . . . . .
C9 C 0.20454(10) 0.39462(16) 0.40143(8) 0.0294(5) Uani 1 1 d D . . . .
C12A C 0.24412(13) 0.4887(2) 0.40730(10) 0.0262(7) Uani 0.760(5) 1 d D . P A 1
H12A H 0.2540 0.5008 0.3764 0.031 Uiso 0.760(5) 1 calc R U P A 1
C13A C 0.30868(14) 0.4724(2) 0.44437(11) 0.0298(8) Uani 0.760(5) 1 d D . P A 1
H13A H 0.2988 0.4638 0.4755 0.036 Uiso 0.760(5) 1 calc R U P A 1
C12B C 0.2718(3) 0.4410(6) 0.4090(2) 0.022(2) Uani 0.240(5) 1 d D . P A 2
H12B H 0.2708 0.4754 0.3788 0.027 Uiso 0.240(5) 1 calc R U P A 2
C13B C 0.2787(4) 0.5201(5) 0.4467(2) 0.019(2) Uani 0.240(5) 1 d D . P A 2
H13B H 0.2795 0.4865 0.4771 0.023 Uiso 0.240(5) 1 calc R U P A 2
C14 C 0.07068(9) 0.12848(14) 0.34059(7) 0.0217(4) Uani 1 1 d . . . . .
C15 C 0.08481(10) 0.03655(15) 0.32631(7) 0.0245(4) Uani 1 1 d . . . . .
H15 H 0.1156 0.0299 0.3088 0.029 Uiso 1 1 calc R U . . .
C16 C 0.05445(10) -0.04566(16) 0.33741(8) 0.0294(5) Uani 1 1 d . . . . .
H16 H 0.0640 -0.1080 0.3270 0.035 Uiso 1 1 calc R U . . .
C17 C 0.01025(11) -0.03694(17) 0.36371(8) 0.0320(5) Uani 1 1 d . . . . .
H17 H -0.0101 -0.0933 0.3717 0.038 Uiso 1 1 calc R U . . .
C18 C -0.00411(10) 0.05439(16) 0.37828(8) 0.0296(5) Uani 1 1 d . . . . .
H18 H -0.0345 0.0604 0.3962 0.036 Uiso 1 1 calc R U . . .
C19 C 0.02555(9) 0.13700(16) 0.36689(7) 0.0254(4) Uani 1 1 d . . . . .
H19 H 0.0153 0.1993 0.3769 0.031 Uiso 1 1 calc R U . . .
C20 C 0.10168(10) 0.43231(15) 0.15396(9) 0.0313(5) Uani 1 1 d . . . . .
C21 C 0.07384(11) 0.44272(16) 0.10545(9) 0.0370(5) Uani 1 1 d . . . . .
H21 H 0.1000 0.4347 0.0844 0.044 Uiso 1 1 calc R U . . .
C22 C 0.00874(13) 0.46460(18) 0.08705(10) 0.0458(6) Uani 1 1 d . . . . .
H22 H -0.0097 0.4698 0.0537 0.055 Uiso 1 1 calc R U . . .
C23 C -0.02928(12) 0.4788(2) 0.11755(12) 0.0529(8) Uani 1 1 d . . . . .
H23 H -0.0740 0.4938 0.1053 0.063 Uiso 1 1 calc R U . . .
C25 C 0.06284(12) 0.44787(18) 0.18402(10) 0.0391(5) Uani 1 1 d . . . . .
H25 H 0.0807 0.4427 0.2174 0.047 Uiso 1 1 calc R U . . .
C26 C 0.21401(10) 0.45481(16) 0.14309(8) 0.0306(5) Uani 1 1 d . . . . .
C27 C 0.21296(11) 0.55548(17) 0.13870(9) 0.0350(5) Uani 1 1 d . . . . .
H27 H 0.1897 0.5935 0.1555 0.042 Uiso 1 1 calc R U . . .
C28 C 0.24577(11) 0.60099(18) 0.10983(9) 0.0393(6) Uani 1 1 d . . . . .
H28 H 0.2449 0.6699 0.1069 0.047 Uiso 1 1 calc R U . . .
C29 C 0.27930(11) 0.5460(2) 0.08567(8) 0.0396(6) Uani 1 1 d . . . . .
H29 H 0.3015 0.5770 0.0658 0.048 Uiso 1 1 calc R U . . .
C30 C 0.28105(11) 0.4468(2) 0.08988(8) 0.0370(5) Uani 1 1 d . . . . .
H30 H 0.3042 0.4093 0.0728 0.044 Uiso 1 1 calc R U . . .
C31 C 0.24916(10) 0.40074(17) 0.11894(8) 0.0310(5) Uani 1 1 d . . . . .
H31 H 0.2514 0.3319 0.1223 0.037 Uiso 1 1 calc R U . . .
C32 C 0.26893(10) 0.32397(16) 0.22488(7) 0.0258(4) Uani 1 1 d . . . . .
C33 C 0.28727(12) 0.22700(17) 0.23058(8) 0.0350(5) Uani 1 1 d . . . . .
H33 H 0.2555 0.1770 0.2222 0.042 Uiso 1 1 calc R U . . .
C34 C -0.00235(13) 0.4711(2) 0.16521(12) 0.0508(7) Uani 1 1 d . . . . .
H34 H -0.0285 0.4817 0.1860 0.061 Uiso 1 1 calc R U . . .
C35 C 0.35370(13) 0.2027(2) 0.24895(9) 0.0445(6) Uani 1 1 d . . . . .
H35 H 0.3670 0.1365 0.2528 0.053 Uiso 1 1 calc R U . . .
C36 C 0.39882(12) 0.2767(2) 0.26121(8) 0.0410(6) Uani 1 1 d . . . . .
H36 H 0.4434 0.2607 0.2730 0.049 Uiso 1 1 calc R U . . .
C37 C 0.38077(11) 0.3719(2) 0.25678(8) 0.0394(6) Uani 1 1 d . . . . .
H37 H 0.4124 0.4218 0.2660 0.047 Uiso 1 1 calc R U . . .
C38 C 0.31616(11) 0.39576(18) 0.23873(8) 0.0335(5) Uani 1 1 d . . . . .
H38 H 0.3037 0.4624 0.2357 0.040 Uiso 1 1 calc R U . . .
C39A C 0.35528(17) 0.5588(3) 0.45026(14) 0.0263(9) Uani 0.760(5) 1 d D . P A 1
C40A C 0.4103(2) 0.5598(3) 0.48939(14) 0.0316(10) Uani 0.760(5) 1 d D . P A 1
H40A H 0.4170 0.5083 0.5119 0.038 Uiso 0.760(5) 1 calc R U P A 1
C41A C 0.45505(16) 0.6341(4) 0.49589(15) 0.0289(10) Uani 0.760(5) 1 d D . P A 1
H41A H 0.4921 0.6333 0.5227 0.035 Uiso 0.760(5) 1 calc R U P A 1
C42A C 0.44628(17) 0.7094(3) 0.46375(15) 0.0277(9) Uani 0.760(5) 1 d D . P A 1
H42A H 0.4772 0.7606 0.4684 0.033 Uiso 0.760(5) 1 calc R U P A 1
C43A C 0.3920(3) 0.7104(3) 0.42444(18) 0.0278(10) Uani 0.760(5) 1 d D . P A 1
H43A H 0.3857 0.7621 0.4021 0.033 Uiso 0.760(5) 1 calc R U P A 1
C44A C 0.34727(17) 0.6354(4) 0.41819(15) 0.0242(12) Uani 0.760(5) 1 d D . P A 1
H44A H 0.3103 0.6364 0.3914 0.029 Uiso 0.760(5) 1 calc R U P A 1
C45A C 0.34249(17) 0.3790(2) 0.43562(15) 0.0244(8) Uani 0.760(5) 1 d D . P A 1
C46A C 0.36528(18) 0.3672(3) 0.39617(13) 0.0294(9) Uani 0.760(5) 1 d D . P A 1
H46A H 0.3583 0.4170 0.3728 0.035 Uiso 0.760(5) 1 calc R U P A 1
C47A C 0.3984(2) 0.2826(4) 0.39063(15) 0.0310(14) Uani 0.760(5) 1 d D . P A 1
H47A H 0.4138 0.2753 0.3634 0.037 Uiso 0.760(5) 1 calc R U P A 1
C48A C 0.4090(2) 0.2101(3) 0.4238(2) 0.0358(13) Uani 0.760(5) 1 d D . P A 1
H48A H 0.4316 0.1528 0.4197 0.043 Uiso 0.760(5) 1 calc R U P A 1
C49A C 0.3865(3) 0.2207(4) 0.46363(18) 0.0358(14) Uani 0.760(5) 1 d D . P A 1
H49A H 0.3937 0.1707 0.4869 0.043 Uiso 0.760(5) 1 calc R U P A 1
C50A C 0.3534(2) 0.3046(4) 0.46919(16) 0.0300(14) Uani 0.760(5) 1 d D . P A 1
H50A H 0.3379 0.3115 0.4964 0.036 Uiso 0.760(5) 1 calc R U P A 1
C51A C 0.20472(17) 0.5754(2) 0.41592(18) 0.0254(8) Uani 0.760(5) 1 d D . P A 1
C52A C 0.1697(2) 0.6285(3) 0.37745(16) 0.0312(9) Uani 0.760(5) 1 d D . P A 1
H52A H 0.1731 0.6127 0.3467 0.037 Uiso 0.760(5) 1 calc R U P A 1
C53A C 0.1299(2) 0.7040(4) 0.38245(17) 0.0409(12) Uani 0.760(5) 1 d D . P A 1
H53A H 0.1063 0.7395 0.3554 0.049 Uiso 0.760(5) 1 calc R U P A 1
C54A C 0.1242(2) 0.7280(3) 0.4265(2) 0.0453(16) Uani 0.760(5) 1 d D . P A 1
H54A H 0.0967 0.7800 0.4300 0.054 Uiso 0.760(5) 1 calc R U P A 1
C55A C 0.1585(3) 0.6766(5) 0.46574(16) 0.0474(16) Uani 0.760(5) 1 d D . P A 1
H55A H 0.1548 0.6930 0.4963 0.057 Uiso 0.760(5) 1 calc R U P A 1
C56A C 0.19889(18) 0.5999(3) 0.46038(16) 0.0380(10) Uani 0.760(5) 1 d D . P A 1
H56A H 0.2225 0.5645 0.4875 0.046 Uiso 0.760(5) 1 calc R U P A 1
C39B C 0.3418(4) 0.5767(8) 0.4553(4) 0.019(3) Uani 0.240(5) 1 d D U P A 2
C40B C 0.3937(5) 0.5577(7) 0.4954(3) 0.018(3) Uani 0.240(5) 1 d D U P A 2
H40B H 0.3891 0.5089 0.5172 0.021 Uiso 0.240(5) 1 calc R U P A 2
C41B C 0.4512(4) 0.6082(9) 0.5040(4) 0.025(4) Uani 0.240(5) 1 d D U P A 2
H41B H 0.4856 0.5940 0.5314 0.030 Uiso 0.240(5) 1 calc R U P A 2
C42B C 0.4586(5) 0.6791(8) 0.4728(5) 0.030(4) Uani 0.240(5) 1 d D U P A 2
H42B H 0.4983 0.7140 0.4788 0.036 Uiso 0.240(5) 1 calc R U P A 2
C43B C 0.4081(6) 0.6998(9) 0.4327(5) 0.029(5) Uani 0.240(5) 1 d D U P A 2
H43B H 0.4131 0.7488 0.4111 0.034 Uiso 0.240(5) 1 calc R U P A 2
C44B C 0.3505(5) 0.6487(10) 0.4243(4) 0.034(6) Uani 0.240(5) 1 d D U P A 2
H44B H 0.3162 0.6632 0.3969 0.041 Uiso 0.240(5) 1 calc R U P A 2
C45B C 0.3299(5) 0.3674(7) 0.4185(4) 0.021(3) Uani 0.240(5) 1 d D U P A 2
C46B C 0.3605(5) 0.3417(8) 0.3845(3) 0.024(3) Uani 0.240(5) 1 d D U P A 2
H46B H 0.3507 0.3756 0.3551 0.029 Uiso 0.240(5) 1 calc R U P A 2
C47B C 0.4056(6) 0.2661(9) 0.3932(4) 0.035(6) Uani 0.240(5) 1 d D U P A 2
H47B H 0.4263 0.2490 0.3697 0.042 Uiso 0.240(5) 1 calc R U P A 2
C48B C 0.4205(6) 0.2163(8) 0.4352(5) 0.016(3) Uani 0.240(5) 1 d D U P A 2
H48B H 0.4513 0.1649 0.4407 0.019 Uiso 0.240(5) 1 calc R U P A 2
C49B C 0.3903(7) 0.2412(9) 0.4698(4) 0.017(3) Uani 0.240(5) 1 d D U P A 2
H49B H 0.4003 0.2070 0.4991 0.020 Uiso 0.240(5) 1 calc R U P A 2
C50B C 0.3453(6) 0.3163(9) 0.4611(4) 0.018(4) Uani 0.240(5) 1 d D U P A 2
C51B C 0.2212(4) 0.5885(7) 0.4353(4) 0.019(3) Uani 0.240(5) 1 d D U P A 2
C52B C 0.1877(5) 0.6120(8) 0.3894(4) 0.024(3) Uani 0.240(5) 1 d D U P A 2
H52B H 0.2005 0.5834 0.3639 0.029 Uiso 0.240(5) 1 calc R U P A 2
C53B C 0.1363(6) 0.6760(9) 0.3795(4) 0.031(4) Uani 0.240(5) 1 d D U P A 2
C54B C 0.1172(7) 0.7181(10) 0.4158(6) 0.042(5) Uani 0.240(5) 1 d D U P A 2
H54B H 0.0817 0.7623 0.4091 0.050 Uiso 0.240(5) 1 calc R U P A 2
C55B C 0.1495(8) 0.6962(11) 0.4621(5) 0.057(8) Uani 0.240(5) 1 d D U P A 2
H55B H 0.1365 0.7251 0.4874 0.069 Uiso 0.240(5) 1 calc R U P A 2
C56B C 0.2017(7) 0.6311(9) 0.4718(4) 0.040(4) Uani 0.240(5) 1 d D U P A 2
H56B H 0.2240 0.6161 0.5038 0.048 Uiso 0.240(5) 1 calc R U P A 2

loop_
_atom_site_aniso_label
_atom_site_aniso_U_11
_atom_site_aniso_U_22
_atom_site_aniso_U_33
_atom_site_aniso_U_23
_atom_site_aniso_U_13
_atom_site_aniso_U_12
N1 0.0252(8) 0.0237(9) 0.0232(9) 0.0004(7) 0.0101(7) -0.0038(6)
N2 0.0231(8) 0.0245(8) 0.0222(9) -0.0001(7) 0.0055(7) -0.0047(6)
B1 0.0391(13) 0.0306(12) 0.0262(12) -0.0033(10) 0.0138(11) -0.0121(10)
F1A 0.0619(16) 0.0207(8) 0.0281(8) 0.0024(6) 0.0150(12) -0.0074(9)
F2A 0.0485(9) 0.0454(17) 0.0386(13) -0.0076(12) 0.0266(8) -0.0327(10)
F1B 0.0619(16) 0.0207(8) 0.0281(8) 0.0024(6) 0.0150(12) -0.0074(9)
F2B 0.0485(9) 0.0454(17) 0.0386(13) -0.0076(12) 0.0266(8) -0.0327(10)
C2 0.0382(12) 0.0273(11) 0.0227(10) -0.0016(8) 0.0106(9) -0.0028(9)
C3 0.0279(10) 0.0254(10) 0.0250(10) -0.0010(8) 0.0082(8) -0.0049(8)
C4 0.0209(9) 0.0234(10) 0.0242(10) 0.0001(8) 0.0087(8) -0.0022(7)
C5 0.0179(9) 0.0234(10) 0.0249(10) 0.0017(8) 0.0079(8) 0.0009(7)
C6 0.0190(9) 0.0205(9) 0.0254(10) 0.0015(7) 0.0090(8) -0.0002(7)
C7 0.0234(10) 0.0260(10) 0.0244(10) 0.0011(8) 0.0099(8) -0.0002(7)
C8 0.0300(11) 0.0310(11) 0.0218(10) -0.0011(8) 0.0073(8) -0.0039(8)
C1 0.0324(11) 0.0265(10) 0.0240(10) 0.0014(8) 0.0114(9) -0.0010(8)
C10 0.0313(11) 0.0320(11) 0.0309(12) 0.0003(9) 0.0095(9) -0.0008(9)
C11 0.0286(11) 0.0370(12) 0.0339(12) 0.0035(10) 0.0089(9) -0.0025(9)
C9 0.0307(11) 0.0318(11) 0.0246(11) -0.0007(9) 0.0057(9) -0.0074(9)
C12A 0.0257(15) 0.0205(14) 0.0325(16) -0.0043(12) 0.0081(13) 0.0001(11)
C13A 0.0271(16) 0.0276(16) 0.0357(17) -0.0031(12) 0.0102(13) -0.0019(13)
C12B 0.037(5) 0.024(5) 0.006(4) -0.003(3) 0.004(3) -0.004(4)
C13B 0.018(4) 0.022(4) 0.016(4) -0.001(3) 0.002(3) 0.002(3)
C14 0.0204(9) 0.0250(10) 0.0195(10) 0.0014(7) 0.0054(8) -0.0034(7)
C15 0.0233(10) 0.0280(10) 0.0231(10) -0.0008(8) 0.0080(8) -0.0022(8)
C16 0.0327(11) 0.0253(10) 0.0297(11) 0.0006(8) 0.0080(9) -0.0020(8)
C17 0.0299(11) 0.0316(11) 0.0356(12) 0.0055(9) 0.0110(9) -0.0088(9)
C18 0.0259(10) 0.0360(12) 0.0304(11) 0.0039(9) 0.0133(9) -0.0043(8)
C19 0.0224(10) 0.0293(10) 0.0259(10) -0.0013(8) 0.0088(8) -0.0014(8)
C20 0.0223(10) 0.0237(10) 0.0450(13) -0.0014(9) 0.0048(9) -0.0010(8)
C21 0.0369(12) 0.0277(11) 0.0468(14) 0.0024(10) 0.0124(11) -0.0045(9)
C22 0.0418(14) 0.0315(12) 0.0518(16) 0.0043(11) -0.0071(12) 0.0004(10)
C23 0.0229(12) 0.0417(14) 0.083(2) -0.0063(14) -0.0036(13) 0.0046(10)
C25 0.0375(13) 0.0341(12) 0.0465(14) -0.0003(11) 0.0131(11) 0.0014(10)
C26 0.0281(11) 0.0328(11) 0.0322(12) 0.0044(9) 0.0106(9) -0.0037(8)
C27 0.0272(11) 0.0314(12) 0.0468(14) -0.0009(10) 0.0108(10) -0.0020(9)
C28 0.0255(11) 0.0334(12) 0.0503(15) 0.0160(11) -0.0038(10) -0.0076(9)
C29 0.0329(12) 0.0547(16) 0.0282(12) 0.0133(11) 0.0034(10) -0.0113(11)
C30 0.0288(11) 0.0561(15) 0.0264(12) 0.0003(10) 0.0081(9) -0.0070(10)
C31 0.0307(11) 0.0321(11) 0.0299(11) 0.0034(9) 0.0081(9) 0.0002(9)
C32 0.0244(10) 0.0329(11) 0.0213(10) 0.0040(8) 0.0083(8) 0.0005(8)
C33 0.0416(13) 0.0327(12) 0.0334(12) 0.0013(9) 0.0150(10) 0.0056(10)
C34 0.0316(13) 0.0445(15) 0.081(2) -0.0079(14) 0.0239(14) 0.0005(11)
C35 0.0503(15) 0.0434(14) 0.0449(15) 0.0031(12) 0.0217(12) 0.0153(12)
C36 0.0289(12) 0.0648(17) 0.0288(12) 0.0085(11) 0.0070(10) 0.0041(11)
C37 0.0302(12) 0.0562(16) 0.0327(12) 0.0048(11) 0.0103(10) -0.0056(10)
C38 0.0315(12) 0.0426(13) 0.0276(11) 0.0059(9) 0.0103(9) -0.0068(9)
C39A 0.0227(16) 0.0246(18) 0.034(2) -0.0085(14) 0.0115(15) -0.0004(14)
C40A 0.028(2) 0.0312(19) 0.036(2) 0.0014(15) 0.0094(17) 0.0006(16)
C41A 0.0277(18) 0.026(2) 0.031(2) -0.0033(19) 0.0045(15) -0.0012(13)
C42A 0.0265(19) 0.0264(19) 0.031(2) -0.0062(16) 0.0084(18) -0.0043(15)
C43A 0.029(2) 0.0276(19) 0.028(2) -0.0047(14) 0.0091(16) -0.0028(16)
C44A 0.021(2) 0.0275(19) 0.0246(19) -0.0066(16) 0.0078(14) -0.0051(13)
C45A 0.0205(17) 0.0235(16) 0.029(2) -0.0008(16) 0.0064(16) -0.0019(13)
C46A 0.0297(18) 0.0270(19) 0.033(2) 0.0018(17) 0.0120(16) -0.0040(15)
C47A 0.031(2) 0.030(2) 0.036(3) -0.0077(16) 0.0168(17) -0.0084(17)
C48A 0.027(2) 0.029(2) 0.051(3) -0.011(2) 0.010(2) -0.0023(16)
C49A 0.035(2) 0.025(2) 0.044(3) 0.006(2) 0.0058(19) 0.0011(18)
C50A 0.029(2) 0.033(2) 0.027(2) 0.0054(17) 0.0056(16) -0.0007(18)
C51A 0.0213(17) 0.0242(16) 0.032(2) -0.0039(17) 0.0089(17) -0.0029(13)
C52A 0.034(2) 0.0236(18) 0.037(2) -0.0018(16) 0.0105(18) 0.0036(17)
C53A 0.043(2) 0.027(2) 0.052(3) -0.0016(18) 0.0121(18) 0.0093(16)
C54A 0.046(3) 0.037(2) 0.056(4) -0.008(2) 0.020(2) 0.0173(19)
C55A 0.056(3) 0.050(3) 0.040(3) -0.0120(19) 0.021(2) 0.012(2)
C56A 0.036(2) 0.040(2) 0.036(2) -0.0030(19) 0.0053(18) 0.0069(17)
C39B 0.022(4) 0.020(4) 0.019(4) -0.010(3) 0.011(3) 0.002(3)
C40B 0.017(4) 0.021(4) 0.016(4) -0.010(3) 0.008(3) -0.003(3)
C41B 0.027(5) 0.023(5) 0.024(5) -0.001(4) 0.007(3) -0.001(4)
C42B 0.025(5) 0.031(5) 0.031(5) -0.004(4) 0.002(4) 0.000(4)
C43B 0.026(6) 0.030(6) 0.029(6) -0.001(4) 0.008(4) -0.005(4)
C44B 0.037(7) 0.033(7) 0.032(7) -0.005(4) 0.007(4) 0.008(4)
C45B 0.019(4) 0.020(4) 0.023(5) -0.003(3) 0.003(4) -0.004(3)
C46B 0.026(4) 0.025(5) 0.023(4) -0.001(3) 0.010(3) -0.002(4)
C47B 0.036(7) 0.033(7) 0.038(7) -0.007(4) 0.014(4) 0.001(4)
C48B 0.017(4) 0.012(4) 0.018(5) -0.002(3) 0.001(3) 0.000(3)
C49B 0.019(5) 0.017(5) 0.015(4) -0.001(3) 0.008(3) 0.002(4)
C50B 0.017(5) 0.020(6) 0.020(5) -0.008(4) 0.007(3) 0.007(3)
C51B 0.017(4) 0.022(4) 0.017(5) -0.002(3) 0.004(3) 0.001(3)
C52B 0.021(5) 0.026(5) 0.026(5) -0.004(4) 0.007(4) 0.003(3)
C53B 0.031(5) 0.030(6) 0.031(5) -0.003(4) 0.006(4) 0.002(4)
C54B 0.042(6) 0.040(6) 0.041(7) 0.001(4) 0.007(4) 0.005(4)
C55B 0.061(9) 0.056(8) 0.057(9) -0.002(5) 0.021(5) 0.008(4)
C56B 0.048(6) 0.040(6) 0.033(5) -0.001(4) 0.011(4) 0.003(4)

loop_
_atom_type_symbol
_atom_type_description
_atom_type_scat_dispersion_real
_atom_type_scat_dispersion_imag
_atom_type_scat_source
C C 0.0033 0.0016 'International Tables Vol C Tables 4.2.6.8 and 6.1.1.4'
H H 0.0000 0.0000 'International Tables Vol C Tables 4.2.6.8 and 6.1.1.4'
B B 0.0013 0.0007 'International Tables Vol C Tables 4.2.6.8 and 6.1.1.4'
F F 0.0171 0.0103 'International Tables Vol C Tables 4.2.6.8 and 6.1.1.4'
N N 0.0061 0.0033 'International Tables Vol C Tables 4.2.6.8 and 6.1.1.4'

loop_
_geom_angle_atom_site_label_1
_geom_angle_atom_site_label_2
_geom_angle_atom_site_label_3
_geom_angle
C1 N1 C4 108.27(17)
C1 N1 B1 126.72(17)
C4 N1 B1 123.99(16)
C9 N2 C6 108.04(17)
C9 N2 B1 128.08(17)
C6 N2 B1 123.79(17)
F1B B1 F2B 111.7(4)
F2A B1 F1A 109.3(2)
F2A B1 N1 113.0(2)
F1B B1 N1 116.1(5)
F2B B1 N1 103.3(4)
F1A B1 N1 107.5(2)
F2A B1 N2 114.2(2)
F1B B1 N2 117.6(5)
F2B B1 N2 99.4(4)
F1A B1 N2 105.6(2)
N1 B1 N2 106.66(16)
C3 C2 C1 108.06(18)
C3 C2 H2 126.0
C1 C2 H2 126.0
C2 C3 C4 106.95(18)
C2 C3 H3 126.5
C4 C3 H3 126.5
N1 C4 C5 120.99(18)
N1 C4 C3 107.85(17)
C5 C4 C3 131.15(18)
C6 C5 C4 120.54(17)
C6 C5 C14 119.48(17)
C4 C5 C14 119.70(18)
C5 C6 N2 121.12(17)
C5 C6 C7 130.96(18)
N2 C6 C7 107.51(17)
C8 C7 C6 107.76(17)
C8 C7 H7 126.1
C6 C7 H7 126.1
C7 C8 C9 107.30(18)
C7 C8 H8 126.4
C9 C8 H8 126.4
N1 C1 C2 108.86(17)
N1 C1 C10 124.31(19)
C2 C1 C10 126.53(19)
C11 C10 C1 120.9(2)
C11 C10 C32 124.01(19)
C1 C10 C32 114.48(18)
C10 C11 C26 121.6(2)
C10 C11 C20 122.9(2)
C26 C11 C20 115.50(19)
N2 C9 C8 109.38(18)
N2 C9 C12A 123.8(2)
C8 C9 C12A 126.1(2)
N2 C9 C12B 118.2(3)
C8 C9 C12B 124.8(3)
C51A C12A C13A 115.8(3)
C51A C12A C9 111.2(2)
C13A C12A C9 108.9(2)
C51A C12A H12A 106.8
C13A C12A H12A 106.8
C9 C12A H12A 106.8
C12A C13A C45A 112.6(3)
C12A C13A C39A 113.8(3)
C45A C13A C39A 110.0(3)
C12A C13A H13A 106.6
C45A C13A H13A 106.6
C39A C13A H13A 106.6
C13B C12B C9 107.3(4)
C13B C12B C45B 114.6(7)
C9 C12B C45B 115.4(6)
C13B C12B H12B 106.3
C9 C12B H12B 106.3
C45B C12B H12B 106.3
C51B C13B C39B 110.8(7)
C51B C13B C12B 111.8(7)
C39B C13B C12B 112.8(6)
C51B C13B H13B 107.0
C39B C13B H13B 107.0
C12B C13B H13B 107.0
C15 C14 C19 118.97(18)
C15 C14 C5 119.20(17)
C19 C14 C5 121.73(18)
C16 C15 C14 120.77(18)
C16 C15 H15 119.6
C14 C15 H15 119.6
C17 C16 C15 120.0(2)
C17 C16 H16 120.0
C15 C16 H16 120.0
C16 C17 C18 119.72(19)
C16 C17 H17 120.1
C18 C17 H17 120.1
C19 C18 C17 120.56(19)
C19 C18 H18 119.7
C17 C18 H18 119.7
C18 C19 C14 119.94(19)
C18 C19 H19 120.0
C14 C19 H19 120.0
C25 C20 C21 118.1(2)
C25 C20 C11 124.4(2)
C21 C20 C11 117.5(2)
C22 C21 C20 121.5(2)
C22 C21 H21 119.3
C20 C21 H21 119.3
C23 C22 C21 119.5(3)
C23 C22 H22 120.2
C21 C22 H22 120.2
C34 C23 C22 119.7(2)
C34 C23 H23 120.2
C22 C23 H23 120.2
C20 C25 C34 120.0(3)
C20 C25 H25 120.0
C34 C25 H25 120.0
C31 C26 C27 118.9(2)
C31 C26 C11 122.1(2)
C27 C26 C11 118.8(2)
C26 C27 C28 120.4(2)
C26 C27 H27 119.8
C28 C27 H27 119.8
C29 C28 C27 119.7(2)
C29 C28 H28 120.1
C27 C28 H28 120.1
C30 C29 C28 120.5(2)
C30 C29 H29 119.7
C28 C29 H29 119.7
C29 C30 C31 120.3(2)
C29 C30 H30 119.9
C31 C30 H30 119.9
C30 C31 C26 120.2(2)
C30 C31 H31 119.9
C26 C31 H31 119.9
C33 C32 C38 119.0(2)
C33 C32 C10 119.0(2)
C38 C32 C10 121.8(2)
C32 C33 C35 119.6(2)
C32 C33 H33 120.2
C35 C33 H33 120.2
C23 C34 C25 121.2(3)
C23 C34 H34 119.4
C25 C34 H34 119.4
C36 C35 C33 119.1(2)
C36 C35 H35 120.4
C33 C35 H35 120.4
C37 C36 C35 121.4(2)
C37 C36 H36 119.3
C35 C36 H36 119.3
C36 C37 C38 119.6(2)
C36 C37 H37 120.2
C38 C37 H37 120.2
C37 C38 C32 121.2(2)
C37 C38 H38 119.4
C32 C38 H38 119.4
C44A C39A C40A 117.7(3)
C44A C39A C13A 123.8(3)
C40A C39A C13A 118.5(3)
C41A C40A C39A 121.2(3)
C41A C40A H40A 119.4
C39A C40A H40A 119.4
C42A C41A C40A 120.3(3)
C42A C41A H41A 119.9
C40A C41A H41A 119.9
C41A C42A C43A 119.9(3)
C41A C42A H42A 120.1
C43A C42A H42A 120.1
C44A C43A C42A 119.5(4)
C44A C43A H43A 120.3
C42A C43A H43A 120.3
C43A C44A C39A 121.5(4)
C43A C44A H44A 119.3
C39A C44A H44A 119.3
C46A C45A C50A 118.4(3)
C46A C45A C13A 122.2(3)
C50A C45A C13A 119.3(3)
C45A C46A C47A 120.3(3)
C45A C46A H46A 119.8
C47A C46A H46A 119.8
C48A C47A C46A 120.8(3)
C48A C47A H47A 119.6
C46A C47A H47A 119.6
C47A C48A C49A 119.7(3)
C47A C48A H48A 120.2
C49A C48A H48A 120.2
C50A C49A C48A 119.7(3)
C50A C49A H49A 120.2
C48A C49A H49A 120.2
C49A C50A C45A 121.1(3)
C49A C50A H50A 119.4
C45A C50A H50A 119.4
C52A C51A C56A 118.1(3)
C52A C51A C12A 118.7(4)
C56A C51A C12A 123.1(4)
C53A C52A C51A 121.6(3)
C53A C52A H52A 119.2
C51A C52A H52A 119.2
C54A C53A C52A 120.1(4)
C54A C53A H53A 120.0
C52A C53A H53A 120.0
C53A C54A C55A 119.8(4)
C53A C54A H54A 120.1
C55A C54A H54A 120.1
C54A C55A C56A 119.7(3)
C54A C55A H55A 120.1
C56A C55A H55A 120.1
C51A C56A C55A 120.6(3)
C51A C56A H56A 119.7
C55A C56A H56A 119.7
C44B C39B C40B 117.5(6)
C44B C39B C13B 122.0(8)
C40B C39B C13B 120.6(8)
C41B C40B C39B 121.5(6)
C41B C40B H40B 119.2
C39B C40B H40B 119.2
C42B C41B C40B 120.0(6)
C42B C41B H41B 120.0
C40B C41B H41B 120.0
C41B C42B C43B 120.0(6)
C41B C42B H42B 120.0
C43B C42B H42B 120.0
C44B C43B C42B 119.7(6)
C44B C43B H43B 120.2
C42B C43B H43B 120.2
C43B C44B C39B 121.4(6)
C43B C44B H44B 119.3
C39B C44B H44B 119.3
C46B C45B C50B 118.6(5)
C46B C45B C12B 123.4(8)
C50B C45B C12B 117.4(8)
C45B C46B C47B 120.1(6)
C45B C46B H46B 119.9
C47B C46B H46B 119.9
C48B C47B C46B 121.0(6)
C48B C47B H47B 119.5
C46B C47B H47B 119.5
C47B C48B C49B 119.7(6)
C47B C48B H48B 120.2
C49B C48B H48B 120.2
C50B C49B C48B 119.5(5)
C50B C49B H49B 120.3
C48B C49B H49B 120.3
C49B C50B C45B 121.1(5)
C52B C51B C56B 118.1(6)
C52B C51B C13B 122.2(9)
C56B C51B C13B 119.7(10)
C51B C52B C53B 121.7(6)
C51B C52B H52B 119.2
C53B C52B H52B 119.2
C54B C53B C52B 120.1(6)
C53B C54B C55B 119.7(6)
C53B C54B H54B 120.2
C55B C54B H54B 120.2
C54B C55B C56B 119.9(6)
C54B C55B H55B 120.1
C56B C55B H55B 120.1
C51B C56B C55B 120.6(6)
C51B C56B H56B 119.7
C55B C56B H56B 119.7

loop_
_geom_bond_atom_site_label_1
_geom_bond_atom_site_label_2
_geom_bond_distance
N1 C1 1.352(3)
N1 C4 1.394(2)
N1 B1 1.549(3)
N2 C9 1.346(3)
N2 C6 1.397(2)
N2 B1 1.560(3)
B1 F2A 1.367(3)
B1 F1B 1.384(5)
B1 F2B 1.388(5)
B1 F1A 1.421(3)
C2 C3 1.379(3)
C2 C1 1.404(3)
C2 H2 0.9500
C3 C4 1.413(3)
C3 H3 0.9500
C4 C5 1.402(3)
C5 C6 1.394(3)
C5 C14 1.483(3)
C6 C7 1.409(3)
C7 C8 1.371(3)
C7 H7 0.9500
C8 C9 1.409(3)
C8 H8 0.9500
C1 C10 1.500(3)
C10 C11 1.339(3)
C10 C32 1.507(3)
C11 C26 1.500(3)
C11 C20 1.504(3)
C9 C12A 1.530(3)
C9 C12B 1.538(4)
C12A C51A 1.522(4)
C12A C13A 1.523(4)
C12A H12A 1.0000
C13A C45A 1.531(5)
C13A C39A 1.531(4)
C13A H13A 1.0000
C12B C13B 1.527(5)
C12B C45B 1.570(12)
C12B H12B 1.0000
C13B C51B 1.514(11)
C13B C39B 1.522(11)
C13B H13B 1.0000
C14 C15 1.390(3)
C14 C19 1.402(3)
C15 C16 1.387(3)
C15 H15 0.9500
C16 C17 1.386(3)
C16 H16 0.9500
C17 C18 1.387(3)
C17 H17 0.9500
C18 C19 1.387(3)
C18 H18 0.9500
C19 H19 0.9500
C20 C25 1.389(3)
C20 C21 1.390(4)
C21 C22 1.385(4)
C21 H21 0.9500
C22 C23 1.383(4)
C22 H22 0.9500
C23 C34 1.361(5)
C23 H23 0.9500
C25 C34 1.392(4)
C25 H25 0.9500
C26 C31 1.386(3)
C26 C27 1.388(3)
C27 C28 1.392(3)
C27 H27 0.9500
C28 C29 1.370(4)
C28 H28 0.9500
C29 C30 1.367(4)
C29 H29 0.9500
C30 C31 1.386(3)
C30 H30 0.9500
C31 H31 0.9500
C32 C33 1.385(3)
C32 C38 1.392(3)
C33 C35 1.418(4)
C33 H33 0.9500
C34 H34 0.9500
C35 C36 1.381(4)
C35 H35 0.9500
C36 C37 1.360(4)
C36 H36 0.9500
C37 C38 1.381(3)
C37 H37 0.9500
C38 H38 0.9500
C39A C44A 1.390(4)
C39A C40A 1.401(4)
C40A C41A 1.378(5)
C40A H40A 0.9500
C41A C42A 1.377(6)
C41A H41A 0.9500
C42A C43A 1.394(6)
C42A H42A 0.9500
C43A C44A 1.385(5)
C43A H43A 0.9500
C44A H44A 0.9500
C45A C46A 1.386(4)
C45A C50A 1.393(5)
C46A C47A 1.395(6)
C46A H46A 0.9500
C47A C48A 1.367(5)
C47A H47A 0.9500
C48A C49A 1.390(5)
C48A H48A 0.9500
C49A C50A 1.388(5)
C49A H49A 0.9500
C50A H50A 0.9500
C51A C52A 1.379(5)
C51A C56A 1.387(5)
C52A C53A 1.378(6)
C52A H52A 0.9500
C53A C54A 1.373(6)
C53A H53A 0.9500
C54A C55A 1.376(6)
C54A H54A 0.9500
C55A C56A 1.401(7)
C55A H55A 0.9500
C56A H56A 0.9500
C39B C44B 1.390(5)
C39B C40B 1.403(6)
C40B C41B 1.377(6)
C40B H40B 0.9500
C41B C42B 1.376(7)
C41B H41B 0.9500
C42B C43B 1.392(7)
C42B H42B 0.9500
C43B C44B 1.384(6)
C43B H43B 0.9500
C44B H44B 0.9500
C45B C46B 1.384(6)
C45B C50B 1.393(6)
C46B C47B 1.395(7)
C46B H46B 0.9500
C47B C48B 1.367(6)
C47B H47B 0.9500
C48B C49B 1.391(6)
C48B H48B 0.9500
C49B C50B 1.389(6)
C49B H49B 0.9500
C51B C52B 1.377(7)
C51B C56B 1.385(7)
C52B C53B 1.378(7)
C52B H52B 0.9500
C53B C54B 1.373(7)
C54B C55B 1.376(7)
C54B H54B 0.9500
C55B C56B 1.400(8)
C55B H55B 0.9500
C56B H56B 0.9500

loop_
_geom_torsion_atom_site_label_1
_geom_torsion_atom_site_label_2
_geom_torsion_atom_site_label_3
_geom_torsion_atom_site_label_4
_geom_torsion
C1 N1 B1 F2A -47.7(3)
C4 N1 B1 F2A 145.2(2)
C1 N1 B1 F1B 52.7(5)
C4 N1 B1 F1B -114.3(5)
C1 N1 B1 F2B -69.8(4)
C4 N1 B1 F2B 123.1(4)
C1 N1 B1 F1A 73.0(3)
C4 N1 B1 F1A -94.0(2)
C1 N1 B1 N2 -174.02(18)
C4 N1 B1 N2 18.9(3)
C9 N2 B1 F2A 40.7(3)
C6 N2 B1 F2A -143.3(2)
C9 N2 B1 F1B -61.3(5)
C6 N2 B1 F1B 114.7(5)
C9 N2 B1 F2B 59.3(5)
C6 N2 B1 F2B -124.7(4)
C9 N2 B1 F1A -79.4(3)
C6 N2 B1 F1A 96.5(2)
C9 N2 B1 N1 166.33(19)
C6 N2 B1 N1 -17.7(3)
C1 C2 C3 C4 -0.2(2)
C1 N1 C4 C5 178.15(18)
B1 N1 C4 C5 -12.7(3)
C1 N1 C4 C3 -0.9(2)
B1 N1 C4 C3 168.20(19)
C2 C3 C4 N1 0.7(2)
C2 C3 C4 C5 -178.2(2)
N1 C4 C5 C6 2.0(3)
C3 C4 C5 C6 -179.2(2)
N1 C4 C5 C14 -171.93(17)
C3 C4 C5 C14 6.9(3)
C4 C5 C6 N2 -0.9(3)
C14 C5 C6 N2 173.04(17)
C4 C5 C6 C7 -172.7(2)
C14 C5 C6 C7 1.3(3)
C9 N2 C6 C5 -172.99(18)
B1 N2 C6 C5 10.4(3)
C9 N2 C6 C7 0.5(2)
B1 N2 C6 C7 -176.12(18)
C5 C6 C7 C8 172.4(2)
N2 C6 C7 C8 -0.2(2)
C6 C7 C8 C9 -0.1(2)
C4 N1 C1 C2 0.8(2)
B1 N1 C1 C2 -168.0(2)
C4 N1 C1 C10 -173.33(19)
B1 N1 C1 C10 17.9(3)
C3 C2 C1 N1 -0.4(2)
C3 C2 C1 C10 173.6(2)
N1 C1 C10 C11 -119.5(3)
C2 C1 C10 C11 67.4(3)
N1 C1 C10 C32 68.8(3)
C2 C1 C10 C32 -104.3(3)
C1 C10 C11 C26 -170.4(2)
C32 C10 C11 C26 0.4(4)
C1 C10 C11 C20 10.0(3)
C32 C10 C11 C20 -179.1(2)
C6 N2 C9 C8 -0.6(2)
B1 N2 C9 C8 175.9(2)
C6 N2 C9 C12A -171.1(2)
B1 N2 C9 C12A 5.4(3)
C6 N2 C9 C12B 150.5(4)
B1 N2 C9 C12B -33.1(5)
C7 C8 C9 N2 0.4(2)
C7 C8 C9 C12A 170.7(2)
C7 C8 C9 C12B -148.3(4)
N2 C9 C12A C51A 101.7(3)
C8 C9 C12A C51A -67.2(4)
N2 C9 C12A C13A -129.6(3)
C8 C9 C12A C13A 61.5(3)
C51A C12A C13A C45A 174.9(3)
C9 C12A C13A C45A 48.8(3)
C51A C12A C13A C39A -59.1(4)
C9 C12A C13A C39A 174.8(2)
N2 C9 C12B C13B 154.1(5)
C8 C9 C12B C13B -59.7(7)
N2 C9 C12B C45B -76.8(7)
C8 C9 C12B C45B 69.5(6)
C9 C12B C13B C51B -50.6(8)
C45B C12B C13B C51B 179.9(7)
C9 C12B C13B C39B -176.2(7)
C45B C12B C13B C39B 54.2(10)
C6 C5 C14 C15 -127.8(2)
C4 C5 C14 C15 46.2(3)
C6 C5 C14 C19 48.6(3)
C4 C5 C14 C19 -137.4(2)
C19 C14 C15 C16 0.6(3)
C5 C14 C15 C16 177.09(19)
C14 C15 C16 C17 -1.1(3)
C15 C16 C17 C18 0.9(3)
C16 C17 C18 C19 -0.2(3)
C17 C18 C19 C14 -0.3(3)
C15 C14 C19 C18 0.1(3)
C5 C14 C19 C18 -176.31(19)
C10 C11 C20 C25 38.3(4)
C26 C11 C20 C25 -141.3(2)
C10 C11 C20 C21 -143.6(2)
C26 C11 C20 C21 36.8(3)
C25 C20 C21 C22 -2.2(3)
C11 C20 C21 C22 179.6(2)
C20 C21 C22 C23 1.6(4)
C21 C22 C23 C34 0.0(4)
C21 C20 C25 C34 1.4(3)
C11 C20 C25 C34 179.4(2)
C10 C11 C26 C31 61.1(3)
C20 C11 C26 C31 -119.3(2)
C10 C11 C26 C27 -124.2(3)
C20 C11 C26 C27 55.4(3)
C31 C26 C27 C28 1.1(3)
C11 C26 C27 C28 -173.8(2)
C26 C27 C28 C29 0.0(4)
C27 C28 C29 C30 -0.3(4)
C28 C29 C30 C31 -0.4(4)
C29 C30 C31 C26 1.5(3)
C27 C26 C31 C30 -1.8(3)
C11 C26 C31 C30 172.9(2)
C11 C10 C32 C33 -128.1(2)
C1 C10 C32 C33 43.3(3)
C11 C10 C32 C38 56.4(3)
C1 C10 C32 C38 -132.2(2)
C38 C32 C33 C35 -1.9(3)
C10 C32 C33 C35 -177.5(2)
C22 C23 C34 C25 -0.8(4)
C20 C25 C34 C23 0.1(4)
C32 C33 C35 C36 0.6(3)
C33 C35 C36 C37 1.1(4)
C35 C36 C37 C38 -1.4(4)
C36 C37 C38 C32 -0.1(3)
C33 C32 C38 C37 1.7(3)
C10 C32 C38 C37 177.2(2)
C12A C13A C39A C44A -14.4(4)
C45A C13A C39A C44A 113.0(3)
C12A C13A C39A C40A 167.6(2)
C45A C13A C39A C40A -65.0(3)
C44A C39A C40A C41A -0.02(10)
C13A C39A C40A C41A 178.1(3)
C39A C40A C41A C42A 0.04(10)
C40A C41A C42A C43A -0.1(2)
C41A C42A C43A C44A 0.1(3)
C42A C43A C44A C39A -0.1(3)
C40A C39A C44A C43A 0.1(2)
C13A C39A C44A C43A -177.9(3)
C12A C13A C45A C46A 65.8(3)
C39A C13A C45A C46A -62.3(4)
C12A C13A C45A C50A -117.0(3)
C39A C13A C45A C50A 114.9(3)
C50A C45A C46A C47A -0.10(10)
C13A C45A C46A C47A 177.1(3)
C45A C46A C47A C48A -0.05(10)
C46A C47A C48A C49A 0.0(2)
C47A C48A C49A C50A 0.1(3)
C48A C49A C50A C45A -0.3(3)
C46A C45A C50A C49A 0.3(2)
C13A C45A C50A C49A -177.0(3)
C13A C12A C51A C52A 143.6(2)
C9 C12A C51A C52A -91.5(3)
C13A C12A C51A C56A -40.7(3)
C9 C12A C51A C56A 84.2(3)
C56A C51A C52A C53A -0.03(10)
C12A C51A C52A C53A 175.9(3)
C51A C52A C53A C54A -0.03(11)
C52A C53A C54A C55A 0.1(2)
C53A C54A C55A C56A -0.1(3)
C52A C51A C56A C55A 0.0(2)
C12A C51A C56A C55A -175.7(3)
C54A C55A C56A C51A 0.0(3)
C51B C13B C39B C44B -48.7(10)
C12B C13B C39B C44B 77.5(9)
C51B C13B C39B C40B 131.2(8)
C12B C13B C39B C40B -102.6(9)
C44B C39B C40B C41B 0.00(10)
C13B C39B C40B C41B -179.9(8)
C39B C40B C41B C42B 0.02(11)
C40B C41B C42B C43B 0.0(2)
C41B C42B C43B C44B 0.1(3)
C42B C43B C44B C39B 0.0(3)
C40B C39B C44B C43B 0.0(2)
C13B C39B C44B C43B 179.9(9)
C13B C12B C45B C46B -131.6(7)
C9 C12B C45B C46B 103.0(8)
C13B C12B C45B C50B 57.3(8)
C9 C12B C45B C50B -68.2(8)
C50B C45B C46B C47B -0.02(10)
C12B C45B C46B C47B -171.1(9)
C45B C46B C47B C48B -0.01(11)
C46B C47B C48B C49B 0.0(2)
C47B C48B C49B C50B 0.0(3)
C48B C49B C50B C45B -0.1(3)
C46B C45B C50B C49B 0.1(2)
C12B C45B C50B C49B 171.7(8)
C39B C13B C51B C52B 93.8(9)
C12B C13B C51B C52B -33.0(9)
C39B C13B C51B C56B -84.8(9)
C12B C13B C51B C56B 148.5(7)
C56B C51B C52B C53B -0.02(11)
C13B C51B C52B C53B -178.6(9)
C51B C52B C53B C54B -0.01(11)
C52B C53B C54B C55B 0.0(2)
C53B C54B C55B C56B 0.0(3)
C52B C51B C56B C55B 0.0(2)
C13B C51B C56B C55B 178.6(9)
C54B C55B C56B C51B 0.0(3)
